data_2002231
loop_
_publ_author_name
'Keller, H L'
'Mueller-Buschbaum, Hk'

_publ_section_title 'Strontiumargentat Sr Ag6 O4'
_journal_name_full
;
Zeitschrift fuer Anorganische und Allgemeine Chemie
;
_journal_page_first 266
_journal_page_last 274
_journal_paper_doi 10.1002/zaac.19723930310
_journal_volume 393
_journal_year 1972
_chemical_formula_structural 'Sr (Ag6 O4)'
_chemical_formula_sum 'Ag6 O4 Sr'
_chemical_name_systematic 'Strontium tetraoxohexaargentate(I)'
_space_group_IT_number 52
_symmetry_cell_setting orthorhombic
_symmetry_Int_Tables_number 52
_symmetry_space_group_name_Hall '-P 2a 2bc'
_symmetry_space_group_name_H-M 'P n n a'
_cell_angle_alpha 90
_cell_angle_beta 90
_cell_angle_gamma 90
_cell_formula_units_Z 4
_cell_length_a 6.518
_cell_length_b 12.416
_cell_length_c 8.909
_cell_volume 721.0
_cod_database_code 2002231

loop_
_symmetry_equiv_pos_as_xyz
x,y,z
1/2-x,-y,z
x,1/2-y,1/2-z
1/2-x,1/2+y,1/2-z
-x,-y,-z
1/2+x,y,-z
-x,1/2+y,1/2+z
1/2+x,1/2-y,1/2+z

loop_
_atom_site_label
_atom_site_type_symbol
_atom_site_symmetry_multiplicity
_atom_site_Wyckoff_symbol
_atom_site_fract_x
_atom_site_fract_y
_atom_site_fract_z
_atom_site_occupancy
_atom_site_attached_hydrogens
_atom_site_calc_flag
Sr1 Sr2+ 4 c 0.25 0. 0.618 1. 0 d
Ag1 Ag1+ 4 a 0. 0. 0. 1. 0 d
Ag2 Ag1+ 8 e 0.204 0.122 0.263 1. 0 d
Ag3 Ag1+ 8 e 0.923 0.239 0.038 1. 0 d
Ag4 Ag1+ 4 d 0.598 0.25 0.25 1. 0 d
O1 O2- 8 e 0.453 0.12 0.416 1. 0 d
O2 O2- 8 e 0.9 0.103 0.17 1. 0 d

loop_
_atom_type_symbol
_atom_type_oxidation_number
Sr2+ 2.000
Ag1+ 1.000
O2- -2.000
